data_7001777
loop_
_publ_author_name
'Ge, Qingchun'
'Corkery, T. Christopher'
'Humphrey, Mark G.'
'Samoc, Marek'
'Hor, T. S. Andy'

_publ_section_title
;
 Organobimetallic RuII--ReI 4-ethynylpyridyl complexes: structures and
 non-linear optical properties
;
_journal_issue 31
_journal_name_full 'Dalton Transactions'
_journal_page_first 6192
_journal_paper_doi 10.1039/b902800e
_journal_year 2009
_chemical_formula_sum 'C62 H51 Cl6 F6 Fe N3 O3 P3 Re Ru'
_chemical_formula_weight 1648.79
_chemical_name_systematic
;
?
;
_space_group_IT_number 2
_symmetry_cell_setting triclinic
_symmetry_space_group_name_Hall '-P 1'
_symmetry_space_group_name_H-M 'P -1'
_atom_sites_solution_hydrogens geom
_atom_sites_solution_primary direct
_atom_sites_solution_secondary difmap
_audit_creation_method SHELXL-97
_cell_angle_alpha 74.4360(10)
_cell_angle_beta 83.0730(10)
_cell_angle_gamma 82.1490(10)
_cell_formula_units_Z 2
_cell_length_a 11.3707(6)
_cell_length_b 16.6896(8)
_cell_length_c 17.4696(9)
_cell_measurement_temperature 223(2)
_cell_volume 3151.5(3)
_computing_structure_refinement 'SHELXL-97 (Sheldrick, 1997)'
_computing_structure_solution 'SHELXS-97 (Sheldrick, 1990)'
_diffrn_ambient_temperature 223(2)
_diffrn_measured_fraction_theta_full 0.997
_diffrn_measured_fraction_theta_max 0.997
_diffrn_radiation_monochromator graphite
_diffrn_radiation_source 'fine-focus sealed tube'
_diffrn_radiation_type MoK\a
_diffrn_radiation_wavelength 0.71073
_diffrn_reflns_av_R_equivalents 0.0609
_diffrn_reflns_av_sigmaI/netI 0.0719
_diffrn_reflns_limit_h_max 14
_diffrn_reflns_limit_h_min -14
_diffrn_reflns_limit_k_max 21
_diffrn_reflns_limit_k_min -21
_diffrn_reflns_limit_l_max 22
_diffrn_reflns_limit_l_min -22
_diffrn_reflns_number 41593
_diffrn_reflns_theta_full 27.47
_diffrn_reflns_theta_max 27.47
_diffrn_reflns_theta_min 1.52
_exptl_absorpt_coefficient_mu 2.776
_exptl_absorpt_correction_T_max 0.7688
_exptl_absorpt_correction_T_min 0.5104
_exptl_absorpt_correction_type multi-scan
_exptl_absorpt_process_details 'Sadabs, (Sheldrick 2001)'
_exptl_crystal_density_diffrn 1.738
_exptl_crystal_density_meas ?
_exptl_crystal_density_method .
_exptl_crystal_F_000 1628
_exptl_crystal_size_max 0.28
_exptl_crystal_size_mid 0.24
_exptl_crystal_size_min 0.10
_refine_diff_density_max 1.614
_refine_diff_density_min -1.247
_refine_diff_density_rms 0.150
_refine_ls_extinction_method none
_refine_ls_goodness_of_fit_ref 1.073
_refine_ls_hydrogen_treatment constr
_refine_ls_matrix_type full
_refine_ls_number_parameters 782
_refine_ls_number_reflns 14407
_refine_ls_number_restraints 13
_refine_ls_restrained_S_all 1.075
_refine_ls_R_factor_all 0.0761
_refine_ls_R_factor_gt 0.0588
_refine_ls_shift/su_max 0.002
_refine_ls_shift/su_mean 0.000
_refine_ls_structure_factor_coef Fsqd
_refine_ls_weighting_details 'calc w=1/[\s^2^(Fo^2^)+(0.0594P)^2^+5.0419P] where P=(Fo^2^+2Fc^2^)/3'
_refine_ls_weighting_scheme calc
_refine_ls_wR_factor_gt 0.1308
_refine_ls_wR_factor_ref 0.1382
_reflns_number_gt 11547
_reflns_number_total 14407
_reflns_threshold_expression >2sigma(I)
_cod_data_source_file b902800e.txt
_cod_data_source_block 7253
_cod_depositor_comments
;
The following automatic conversions were performed:
'_symmetry_cell_setting' value 'Triclinic' changed to 'triclinic'
according to '/home/saulius/struct/CIF-dictionaries/cif_core.dic'
dictionary named 'cif_core.dic' version 2.4.1 from
2010-06-29.

'_exptl_absorpt_correction_type' value 'Multi-scan' changed
to 'multi-scan' according to
'/home/saulius/struct/CIF-dictionaries/cif_core.dic' dictionary named
'cif_core.dic' version 2.4.1 from 2010-06-29.

Automatic conversion script
Id: cif_fix_enum 1527 2010-12-29 10:47:43Z saulius 
;
_cod_original_sg_symbol_H-M P-1
_cod_database_code 7001777

loop_
_symmetry_equiv_pos_as_xyz
'x, y, z'
'-x, -y, -z'

loop_
_atom_site_label
_atom_site_type_symbol
_atom_site_fract_x
_atom_site_fract_y
_atom_site_fract_z
_atom_site_U_iso_or_equiv
_atom_site_adp_type
_atom_site_occupancy
_atom_site_symmetry_multiplicity
_atom_site_calc_flag
_atom_site_refinement_flags
_atom_site_disorder_assembly
_atom_site_disorder_group
Ru1 Ru 0.54311(4) 0.09047(3) 0.28250(3) 0.02420(12) Uani 1 1 d . . .
Re1 Re 0.52248(2) 0.312354(15) 0.736296(14) 0.02837(8) Uani 1 1 d . . .
Fe1 Fe 0.39390(8) 0.35006(5) 0.19536(5) 0.02704(19) Uani 1 1 d . . .
P1 P 0.63773(13) 0.19711(10) 0.20059(9) 0.0243(3) Uani 1 1 d . . .
P2 P 0.35513(13) 0.13969(9) 0.24825(9) 0.0247(3) Uani 1 1 d . . .
O1 O 0.7510(5) 0.1928(4) 0.7689(3) 0.0614(16) Uani 1 1 d . . .
O2 O 0.5373(6) 0.3616(3) 0.8915(3) 0.0618(17) Uani 1 1 d . . .
O3 O 0.3877(6) 0.1694(3) 0.8426(3) 0.0599(15) Uani 1 1 d . . .
N1 N 0.5159(4) 0.2751(3) 0.6260(3) 0.0273(11) Uani 1 1 d . . .
N2 N 0.5993(5) 0.4198(3) 0.6569(3) 0.0308(12) Uani 1 1 d . . .
N3 N 0.3718(5) 0.4034(3) 0.6967(3) 0.0324(12) Uani 1 1 d . . .
C1 C 0.7021(7) -0.0062(4) 0.2981(5) 0.049(2) Uani 1 1 d . . .
H1 H 0.7865 0.0052 0.2905 0.059 Uiso 1 1 calc R . .
C2 C 0.6363(7) -0.0191(4) 0.2394(5) 0.0476(19) Uani 1 1 d . . .
H2 H 0.6666 -0.0182 0.1836 0.057 Uiso 1 1 calc R . .
C3 C 0.5226(6) -0.0381(4) 0.2756(5) 0.0391(16) Uani 1 1 d . . .
H3 H 0.4594 -0.0535 0.2495 0.047 Uiso 1 1 calc R . .
C4 C 0.5174(7) -0.0386(4) 0.3573(5) 0.0455(18) Uani 1 1 d . . .
H4 H 0.4507 -0.0546 0.3982 0.055 Uiso 1 1 calc R . .
C5 C 0.6293(7) -0.0185(4) 0.3706(5) 0.052(2) Uani 1 1 d . . .
H5 H 0.6539 -0.0173 0.4228 0.063 Uiso 1 1 calc R . .
C6 C 0.5198(5) 0.1543(4) 0.3641(3) 0.0242(12) Uani 1 1 d . . .
C7 C 0.5129(6) 0.1838(4) 0.4220(4) 0.0321(14) Uani 1 1 d . . .
C8 C 0.4141(6) 0.2572(4) 0.6042(4) 0.0292(13) Uani 1 1 d . . .
H8 H 0.3428 0.2643 0.6362 0.035 Uiso 1 1 calc R . .
C9 C 0.4102(6) 0.2291(4) 0.5376(4) 0.0298(13) Uani 1 1 d . . .
H9 H 0.3368 0.2185 0.5249 0.036 Uiso 1 1 calc R . .
C10 C 0.5139(6) 0.2160(4) 0.4881(4) 0.0299(13) Uani 1 1 d . . .
C11 C 0.6185(6) 0.2347(4) 0.5108(4) 0.0322(14) Uani 1 1 d . . .
H11 H 0.6909 0.2282 0.4798 0.039 Uiso 1 1 calc R . .
C12 C 0.6162(5) 0.2627(4) 0.5782(4) 0.0289(13) Uani 1 1 d . . .
H12 H 0.6885 0.2738 0.5920 0.035 Uiso 1 1 calc R . .
C13 C 0.2562(7) 0.3914(5) 0.7194(5) 0.0475(18) Uani 1 1 d . . .
H13 H 0.2385 0.3408 0.7556 0.057 Uiso 1 1 calc R . .
C14 C 0.1649(7) 0.4491(6) 0.6922(5) 0.063(2) Uani 1 1 d . . .
H14 H 0.0858 0.4377 0.7086 0.076 Uiso 1 1 calc R . .
C15 C 0.1884(8) 0.5245(6) 0.6406(6) 0.065(3) Uani 1 1 d . . .
H15 H 0.1261 0.5657 0.6219 0.079 Uiso 1 1 calc R . .
C16 C 0.3052(7) 0.5379(5) 0.6171(5) 0.0502(19) Uani 1 1 d . . .
H16 H 0.3236 0.5890 0.5822 0.060 Uiso 1 1 calc R . .
C17 C 0.3953(6) 0.4768(4) 0.6445(4) 0.0351(15) Uani 1 1 d . . .
C18 C 0.5244(6) 0.4851(4) 0.6219(4) 0.0342(14) Uani 1 1 d . . .
C19 C 0.5668(7) 0.5551(4) 0.5692(4) 0.0455(18) Uani 1 1 d . . .
H19 H 0.5130 0.6003 0.5453 0.055 Uiso 1 1 calc R . .
C20 C 0.6882(7) 0.5588(5) 0.5514(5) 0.0504(19) Uani 1 1 d . . .
H20 H 0.7178 0.6063 0.5162 0.060 Uiso 1 1 calc R . .
C21 C 0.7643(7) 0.4915(5) 0.5865(4) 0.0438(17) Uani 1 1 d . . .
H21 H 0.8472 0.4919 0.5752 0.053 Uiso 1 1 calc R . .
C22 C 0.7183(6) 0.4240(4) 0.6379(4) 0.0366(15) Uani 1 1 d . . .
H22 H 0.7713 0.3782 0.6615 0.044 Uiso 1 1 calc R . .
C23 C 0.6655(7) 0.2382(4) 0.7571(4) 0.0395(16) Uani 1 1 d . . .
C24 C 0.4377(6) 0.2223(4) 0.8015(4) 0.0382(16) Uani 1 1 d . . .
C25 C 0.5321(7) 0.3452(4) 0.8319(4) 0.0400(16) Uani 1 1 d . . .
C26 C 0.2975(5) 0.2500(4) 0.2359(3) 0.0252(12) Uani 1 1 d . . .
C27 C 0.2529(5) 0.3052(4) 0.1654(4) 0.0334(14) Uani 1 1 d . . .
H27 H 0.2479 0.2907 0.1146 0.040 Uiso 1 1 calc R . .
C28 C 0.2167(6) 0.3846(4) 0.1809(5) 0.0400(16) Uani 1 1 d . . .
H28 H 0.1826 0.4352 0.1427 0.048 Uiso 1 1 calc R . .
C29 C 0.2392(6) 0.3792(4) 0.2600(4) 0.0410(16) Uani 1 1 d . . .
H29 H 0.2238 0.4256 0.2864 0.049 Uiso 1 1 calc R . .
C30 C 0.2911(5) 0.2974(4) 0.2941(4) 0.0316(14) Uani 1 1 d . . .
H30 H 0.3165 0.2761 0.3488 0.038 Uiso 1 1 calc R . .
C31 C 0.5677(5) 0.3054(4) 0.1772(4) 0.0276(13) Uani 1 1 d . . .
C32 C 0.5529(5) 0.3527(4) 0.2346(4) 0.0294(13) Uani 1 1 d . . .
H32 H 0.5732 0.3317 0.2906 0.035 Uiso 1 1 calc R . .
C33 C 0.5036(6) 0.4354(4) 0.1986(4) 0.0367(15) Uani 1 1 d . . .
H33 H 0.4836 0.4819 0.2248 0.044 Uiso 1 1 calc R . .
C34 C 0.4884(6) 0.4392(4) 0.1187(4) 0.0354(15) Uani 1 1 d . . .
H34 H 0.4542 0.4888 0.0795 0.042 Uiso 1 1 calc R . .
C35 C 0.5271(6) 0.3598(4) 0.1045(4) 0.0304(13) Uani 1 1 d . . .
H35 H 0.5255 0.3444 0.0537 0.037 Uiso 1 1 calc R . .
C1A C 0.7744(5) 0.2188(4) 0.2347(4) 0.0297(13) Uani 1 1 d . . .
C2A C 0.8109(6) 0.1774(5) 0.3100(4) 0.0384(16) Uani 1 1 d . . .
H2A H 0.7696 0.1339 0.3431 0.046 Uiso 1 1 calc R . .
C3A C 0.9088(7) 0.2011(6) 0.3355(5) 0.055(2) Uani 1 1 d . . .
H3A H 0.9322 0.1746 0.3868 0.066 Uiso 1 1 calc R . .
C4A C 0.9710(6) 0.2622(5) 0.2870(5) 0.0496(19) Uani 1 1 d . . .
H4A H 1.0382 0.2767 0.3045 0.060 Uiso 1 1 calc R . .
C5A C 0.9362(6) 0.3027(5) 0.2128(5) 0.0466(18) Uani 1 1 d . . .
H5A H 0.9792 0.3453 0.1797 0.056 Uiso 1 1 calc R . .
C6A C 0.8384(6) 0.2813(5) 0.1867(4) 0.0405(16) Uani 1 1 d . . .
H6A H 0.8148 0.3094 0.1357 0.049 Uiso 1 1 calc R . .
C1B C 0.6914(5) 0.1760(4) 0.1038(3) 0.0284(13) Uani 1 1 d . . .
C2B C 0.8050(6) 0.1372(4) 0.0913(4) 0.0321(14) Uani 1 1 d . . .
H2B H 0.8597 0.1293 0.1297 0.038 Uiso 1 1 calc R . .
C3B C 0.8392(6) 0.1097(4) 0.0231(4) 0.0405(16) Uani 1 1 d . . .
H3B H 0.9160 0.0822 0.0162 0.049 Uiso 1 1 calc R . .
C4B C 0.7623(7) 0.1223(4) -0.0341(4) 0.0409(17) Uani 1 1 d . . .
H4B H 0.7862 0.1044 -0.0808 0.049 Uiso 1 1 calc R . .
C5B C 0.6500(7) 0.1612(4) -0.0229(4) 0.0389(16) Uani 1 1 d . . .
H5B H 0.5966 0.1695 -0.0621 0.047 Uiso 1 1 calc R . .
C6B C 0.6139(6) 0.1883(4) 0.0450(4) 0.0291(13) Uani 1 1 d . . .
H6B H 0.5366 0.2152 0.0516 0.035 Uiso 1 1 calc R . .
C1C C 0.3054(5) 0.1204(4) 0.1588(4) 0.0281(13) Uani 1 1 d . . .
C2C C 0.3853(6) 0.0849(4) 0.1073(4) 0.0350(15) Uani 1 1 d . . .
H2C H 0.4655 0.0702 0.1184 0.042 Uiso 1 1 calc R . .
C3C C 0.3483(7) 0.0710(5) 0.0400(4) 0.0470(18) Uani 1 1 d . . .
H3C H 0.4028 0.0461 0.0060 0.056 Uiso 1 1 calc R . .
C4C C 0.2321(8) 0.0937(5) 0.0228(5) 0.051(2) Uani 1 1 d . . .
H4C H 0.2072 0.0854 -0.0237 0.061 Uiso 1 1 calc R . .
C5C C 0.1507(7) 0.1291(5) 0.0742(5) 0.0476(19) Uani 1 1 d . . .
H5C H 0.0711 0.1446 0.0623 0.057 Uiso 1 1 calc R . .
C6C C 0.1866(6) 0.1413(4) 0.1423(4) 0.0372(15) Uani 1 1 d . . .
H6C H 0.1311 0.1637 0.1776 0.045 Uiso 1 1 calc R . .
C1D C 0.2519(5) 0.0819(4) 0.3261(4) 0.0317(14) Uani 1 1 d . . .
C2D C 0.2170(6) 0.0084(5) 0.3172(5) 0.0476(19) Uani 1 1 d . . .
H2D H 0.2330 -0.0047 0.2676 0.057 Uiso 1 1 calc R . .
C3D C 0.1589(8) -0.0458(5) 0.3803(6) 0.062(2) Uani 1 1 d . . .
H3D H 0.1363 -0.0954 0.3735 0.075 Uiso 1 1 calc R . .
C4D C 0.1345(7) -0.0267(6) 0.4527(6) 0.062(3) Uani 1 1 d . . .
H4D H 0.0961 -0.0637 0.4958 0.075 Uiso 1 1 calc R . .
C5D C 0.1664(7) 0.0474(6) 0.4624(4) 0.055(2) Uani 1 1 d . . .
H5D H 0.1481 0.0609 0.5116 0.067 Uiso 1 1 calc R . .
C6D C 0.2261(6) 0.1018(5) 0.3985(4) 0.0400(16) Uani 1 1 d . . .
H6D H 0.2485 0.1516 0.4051 0.048 Uiso 1 1 calc R . .
C1S C 0.9532(8) 0.8534(6) 0.2369(5) 0.070(3) Uani 1 1 d . . .
H1S1 H 1.0180 0.8174 0.2655 0.083 Uiso 1 1 calc R . .
H1S2 H 0.8864 0.8609 0.2763 0.083 Uiso 1 1 calc R . .
C2S C 0.8470(16) 0.3372(10) 0.9121(8) 0.132(6) Uani 1 1 d . . .
H2S1 H 0.9226 0.3017 0.9216 0.159 Uiso 0.588(7) 1 calc PR A 1
H2S2 H 0.7833 0.3003 0.9260 0.159 Uiso 0.588(7) 1 calc PR A 1
C3S C 0.253(2) 0.4191(10) 0.9470(11) 0.186(8) Uani 1 1 d DU . .
H3S1 H 0.2145 0.4260 0.9985 0.223 Uiso 0.588(7) 1 calc PR A 1
H3S2 H 0.3365 0.4286 0.9445 0.223 Uiso 0.588(7) 1 calc PR A 1
Cl1A Cl 0.9091(4) 0.8053(3) 0.1723(3) 0.1477(17) Uani 1 1 d . . .
Cl1B Cl 1.0020(3) 0.95114(16) 0.18866(19) 0.0942(10) Uani 1 1 d . . .
Cl2A Cl 0.8487(5) 0.3844(3) 0.8164(3) 0.1579(18) Uani 1 1 d . A .
Cl3A Cl 0.2478(6) 0.3197(3) 0.9442(3) 0.193(3) Uani 1 1 d U A .
Cl2B Cl 0.8273(12) 0.3991(4) 0.9729(4) 0.191(5) Uani 0.588(7) 1 d P A 1
Cl3B Cl 0.1911(14) 0.4891(6) 0.8781(6) 0.245(7) Uani 0.588(7) 1 d PD A 1
Cl2C Cl 0.9516(19) 0.3508(14) 0.9529(12) 0.250 Uiso 0.412(7) 1 d P A 2
Cl3C Cl 0.1495(18) 0.4901(13) 0.9624(13) 0.250 Uiso 0.412(7) 1 d P A 2
P3 P 0.98031(18) 0.70312(14) 0.45798(13) 0.0487(5) Uani 1 1 d . . .
F1 F 0.8979(7) 0.6994(5) 0.5374(4) 0.108(2) Uani 1 1 d . . .
F2 F 0.9858(7) 0.6054(4) 0.4774(5) 0.121(3) Uani 1 1 d . . .
F3 F 1.0615(5) 0.7064(5) 0.3783(3) 0.112(3) Uani 1 1 d . . .
F4 F 0.9727(8) 0.7987(4) 0.4377(6) 0.150(4) Uani 1 1 d . . .
F5 F 0.8661(5) 0.7102(5) 0.4134(4) 0.110(2) Uani 1 1 d . . .
F6 F 1.0962(7) 0.6898(6) 0.5005(5) 0.152(4) Uani 1 1 d . . .

loop_
_atom_site_aniso_label
_atom_site_aniso_U_11
_atom_site_aniso_U_22
_atom_site_aniso_U_33
_atom_site_aniso_U_23
_atom_site_aniso_U_13
_atom_site_aniso_U_12
Ru1 0.0252(2) 0.0228(2) 0.0245(2) -0.00599(19) -0.00280(19) -0.00179(19)
Re1 0.03948(16) 0.02387(13) 0.02148(13) -0.00553(9) -0.00599(10) -0.00010(10)
Fe1 0.0294(5) 0.0236(4) 0.0287(5) -0.0077(4) -0.0032(4) -0.0024(4)
P1 0.0236(8) 0.0275(8) 0.0224(7) -0.0069(6) -0.0028(6) -0.0031(6)
P2 0.0248(8) 0.0235(8) 0.0259(8) -0.0058(6) -0.0016(6) -0.0045(6)
O1 0.058(4) 0.062(4) 0.049(3) 0.001(3) -0.010(3) 0.020(3)
O2 0.116(5) 0.035(3) 0.037(3) -0.015(2) -0.021(3) 0.005(3)
O3 0.086(4) 0.047(3) 0.048(3) -0.008(3) 0.002(3) -0.026(3)
N1 0.033(3) 0.023(3) 0.025(3) -0.005(2) -0.003(2) -0.001(2)
N2 0.041(3) 0.022(3) 0.029(3) -0.007(2) -0.008(2) 0.001(2)
N3 0.041(3) 0.032(3) 0.023(3) -0.008(2) -0.002(2) 0.002(2)
C1 0.033(4) 0.032(4) 0.081(6) -0.017(4) -0.015(4) 0.013(3)
C2 0.052(5) 0.033(4) 0.058(5) -0.020(4) 0.002(4) 0.004(3)
C3 0.043(4) 0.017(3) 0.059(5) -0.010(3) -0.016(3) 0.001(3)
C4 0.044(4) 0.029(4) 0.052(5) 0.007(3) -0.005(3) 0.000(3)
C5 0.061(5) 0.031(4) 0.060(5) -0.005(4) -0.026(4) 0.017(4)
C6 0.026(3) 0.023(3) 0.021(3) -0.001(2) -0.002(2) -0.003(2)
C7 0.036(4) 0.032(3) 0.027(3) -0.006(3) -0.003(3) -0.002(3)
C8 0.032(3) 0.030(3) 0.025(3) -0.007(3) -0.001(3) -0.004(3)
C9 0.035(3) 0.026(3) 0.029(3) -0.007(3) -0.007(3) -0.004(3)
C10 0.038(4) 0.025(3) 0.023(3) -0.001(2) -0.003(3) -0.003(3)
C11 0.030(3) 0.038(4) 0.029(3) -0.010(3) 0.001(3) -0.002(3)
C12 0.028(3) 0.031(3) 0.028(3) -0.006(3) -0.008(3) -0.002(3)
C13 0.044(4) 0.047(4) 0.048(5) -0.008(4) 0.002(3) -0.007(3)
C14 0.036(4) 0.082(7) 0.063(6) -0.008(5) -0.006(4) 0.001(4)
C15 0.045(5) 0.069(6) 0.072(6) -0.007(5) -0.019(4) 0.020(4)
C16 0.054(5) 0.042(4) 0.046(4) 0.000(3) -0.015(4) 0.009(4)
C17 0.035(4) 0.034(4) 0.035(4) -0.009(3) -0.002(3) -0.001(3)
C18 0.042(4) 0.031(3) 0.031(3) -0.011(3) -0.008(3) 0.000(3)
C19 0.062(5) 0.028(4) 0.041(4) 0.002(3) -0.011(4) -0.002(3)
C20 0.058(5) 0.035(4) 0.055(5) -0.002(3) 0.003(4) -0.016(4)
C21 0.045(4) 0.041(4) 0.045(4) -0.011(3) -0.003(3) -0.007(3)
C22 0.038(4) 0.033(4) 0.039(4) -0.005(3) -0.013(3) -0.004(3)
C23 0.051(4) 0.040(4) 0.026(3) -0.007(3) -0.008(3) 0.004(3)
C24 0.047(4) 0.036(4) 0.032(4) -0.012(3) 0.001(3) -0.002(3)
C25 0.063(5) 0.030(4) 0.032(4) -0.011(3) -0.013(3) -0.004(3)
C26 0.022(3) 0.024(3) 0.027(3) -0.002(2) -0.001(2) -0.004(2)
C27 0.030(3) 0.028(3) 0.041(4) -0.003(3) -0.013(3) -0.002(3)
C28 0.031(4) 0.026(3) 0.060(5) -0.004(3) -0.010(3) 0.002(3)
C29 0.037(4) 0.038(4) 0.050(4) -0.019(3) 0.004(3) -0.002(3)
C30 0.029(3) 0.032(3) 0.034(3) -0.011(3) 0.003(3) -0.004(3)
C31 0.025(3) 0.025(3) 0.032(3) -0.006(3) -0.002(2) -0.005(2)
C32 0.036(3) 0.026(3) 0.031(3) -0.010(3) -0.004(3) -0.009(3)
C33 0.041(4) 0.032(4) 0.040(4) -0.013(3) -0.004(3) -0.009(3)
C34 0.041(4) 0.024(3) 0.039(4) -0.002(3) -0.005(3) -0.008(3)
C35 0.037(4) 0.026(3) 0.028(3) -0.006(3) -0.002(3) -0.005(3)
C1A 0.026(3) 0.038(4) 0.026(3) -0.011(3) 0.000(2) -0.003(3)
C2A 0.030(3) 0.049(4) 0.035(4) -0.005(3) -0.007(3) -0.008(3)
C3A 0.039(4) 0.081(6) 0.043(4) -0.003(4) -0.021(3) -0.015(4)
C4A 0.026(4) 0.065(5) 0.062(5) -0.017(4) -0.007(3) -0.015(3)
C5A 0.030(4) 0.054(5) 0.056(5) -0.007(4) -0.001(3) -0.020(3)
C6A 0.039(4) 0.049(4) 0.033(4) -0.003(3) -0.009(3) -0.011(3)
C1B 0.034(3) 0.028(3) 0.023(3) -0.006(2) 0.001(2) -0.008(3)
C2B 0.029(3) 0.041(4) 0.029(3) -0.015(3) 0.001(3) -0.005(3)
C3B 0.034(4) 0.046(4) 0.044(4) -0.022(3) 0.000(3) 0.005(3)
C4B 0.056(5) 0.041(4) 0.029(4) -0.017(3) 0.006(3) -0.008(3)
C5B 0.052(4) 0.039(4) 0.028(3) -0.010(3) -0.009(3) -0.006(3)
C6B 0.034(3) 0.026(3) 0.026(3) -0.005(2) 0.000(3) -0.004(3)
C1C 0.025(3) 0.027(3) 0.033(3) -0.006(3) -0.004(3) -0.008(2)
C2C 0.038(4) 0.031(3) 0.037(4) -0.007(3) -0.006(3) -0.010(3)
C3C 0.061(5) 0.051(5) 0.036(4) -0.023(3) -0.007(4) -0.008(4)
C4C 0.066(5) 0.058(5) 0.036(4) -0.014(4) -0.013(4) -0.020(4)
C5C 0.043(4) 0.050(5) 0.056(5) -0.013(4) -0.022(4) -0.013(4)
C6C 0.040(4) 0.035(4) 0.040(4) -0.010(3) -0.008(3) -0.012(3)
C1D 0.022(3) 0.035(3) 0.033(3) -0.001(3) 0.002(3) -0.004(3)
C2D 0.037(4) 0.043(4) 0.056(5) -0.002(4) 0.003(3) -0.009(3)
C3D 0.057(5) 0.041(5) 0.079(7) 0.004(4) 0.010(5) -0.019(4)
C4D 0.044(5) 0.054(5) 0.068(6) 0.021(4) 0.007(4) -0.016(4)
C5D 0.039(4) 0.085(7) 0.031(4) -0.001(4) 0.005(3) -0.003(4)
C6D 0.026(3) 0.057(5) 0.036(4) -0.009(3) 0.000(3) -0.008(3)
C1S 0.063(6) 0.069(6) 0.059(6) 0.003(5) 0.000(5) 0.010(5)
C2S 0.175(15) 0.132(13) 0.091(10) -0.001(9) -0.034(10) -0.059(11)
C3S 0.25(2) 0.103(12) 0.201(18) -0.065(13) 0.005(15) 0.018(13)
Cl1A 0.164(4) 0.169(4) 0.124(3) -0.023(3) -0.033(3) -0.078(3)
Cl1B 0.0793(18) 0.0585(15) 0.116(2) 0.0040(15) 0.0227(16) 0.0113(13)
Cl2A 0.195(5) 0.167(4) 0.119(3) -0.023(3) -0.044(3) -0.044(4)
Cl3A 0.319(8) 0.142(4) 0.126(4) -0.051(3) 0.034(4) -0.068(5)
Cl2B 0.400(16) 0.086(4) 0.062(4) -0.003(3) 0.000(6) 0.005(6)
Cl3B 0.47(2) 0.131(7) 0.150(9) -0.061(6) -0.096(11) 0.046(10)
P3 0.0424(11) 0.0521(12) 0.0465(12) -0.0037(9) 0.0034(9) -0.0119(9)
F1 0.131(6) 0.131(6) 0.060(4) -0.024(4) 0.028(4) -0.035(5)
F2 0.118(6) 0.067(4) 0.154(7) -0.011(4) 0.029(5) 0.001(4)
F3 0.067(4) 0.156(6) 0.064(4) 0.016(4) 0.019(3) 0.042(4)
F4 0.195(9) 0.062(4) 0.187(9) -0.038(5) 0.055(7) -0.039(5)
F5 0.049(3) 0.181(7) 0.102(5) -0.038(5) -0.016(3) -0.006(4)
F6 0.094(5) 0.237(10) 0.111(6) 0.021(6) -0.049(4) -0.072(6)

loop_
_atom_type_symbol
_atom_type_description
_atom_type_scat_dispersion_real
_atom_type_scat_dispersion_imag
_atom_type_scat_source
C C 0.0033 0.0016 'International Tables Vol C Tables 4.2.6.8 and 6.1.1.4'
H H 0.0000 0.0000 'International Tables Vol C Tables 4.2.6.8 and 6.1.1.4'
N N 0.0061 0.0033 'International Tables Vol C Tables 4.2.6.8 and 6.1.1.4'
O O 0.0106 0.0060 'International Tables Vol C Tables 4.2.6.8 and 6.1.1.4'
P P 0.1023 0.0942 'International Tables Vol C Tables 4.2.6.8 and 6.1.1.4'
Ru Ru -1.2594 0.8363 'International Tables Vol C Tables 4.2.6.8 and 6.1.1.4'
Re Re -1.0185 7.2310 'International Tables Vol C Tables 4.2.6.8 and 6.1.1.4'
Fe Fe 0.3463 0.8444 'International Tables Vol C Tables 4.2.6.8 and 6.1.1.4'
F F 0.0171 0.0103 'International Tables Vol C Tables 4.2.6.8 and 6.1.1.4'
Cl Cl 0.1484 0.1585 'International Tables Vol C Tables 4.2.6.8 and 6.1.1.4'

loop_
_geom_angle_atom_site_label_1
_geom_angle_atom_site_label_2
_geom_angle_atom_site_label_3
_geom_angle
_geom_angle_site_symmetry_1
_geom_angle_site_symmetry_3
_geom_angle_publ_flag
C6 Ru1 C3 137.7(3) . . ?
C6 Ru1 C4 101.3(3) . . ?
C3 Ru1 C4 37.1(3) . . ?
C6 Ru1 C5 89.1(3) . . ?
C3 Ru1 C5 61.6(3) . . ?
C4 Ru1 C5 37.0(3) . . ?
C6 Ru1 C1 113.0(3) . . ?
C3 Ru1 C1 61.4(3) . . ?
C4 Ru1 C1 61.6(3) . . ?
C5 Ru1 C1 36.7(3) . . ?
C6 Ru1 C2 148.9(3) . . ?
C3 Ru1 C2 36.6(3) . . ?
C4 Ru1 C2 61.6(3) . . ?
C5 Ru1 C2 61.3(3) . . ?
C1 Ru1 C2 36.8(3) . . ?
C6 Ru1 P1 87.89(17) . . ?
C3 Ru1 P1 133.5(2) . . ?
C4 Ru1 P1 158.8(2) . . ?
C5 Ru1 P1 125.5(2) . . ?
C1 Ru1 P1 97.2(2) . . ?
C2 Ru1 P1 101.1(2) . . ?
C6 Ru1 P2 89.44(17) . . ?
C3 Ru1 P2 92.57(18) . . ?
C4 Ru1 P2 101.5(2) . . ?
C5 Ru1 P2 136.7(2) . . ?
C1 Ru1 P2 153.5(2) . . ?
C2 Ru1 P2 118.3(2) . . ?
P1 Ru1 P2 97.68(6) . . ?
C25 Re1 C23 89.4(3) . . ?
C25 Re1 C24 87.0(3) . . ?
C23 Re1 C24 87.0(3) . . ?
C25 Re1 N2 95.4(2) . . ?
C23 Re1 N2 99.0(3) . . ?
C24 Re1 N2 173.5(3) . . ?
C25 Re1 N3 95.4(2) . . ?
C23 Re1 N3 172.3(2) . . ?
C24 Re1 N3 99.3(3) . . ?
N2 Re1 N3 74.5(2) . . ?
C25 Re1 N1 178.7(3) . . ?
C23 Re1 N1 89.7(2) . . ?
C24 Re1 N1 94.0(2) . . ?
N2 Re1 N1 83.79(18) . . ?
N3 Re1 N1 85.43(18) . . ?
C32 Fe1 C30 105.0(3) . . ?
C32 Fe1 C33 41.1(2) . . ?
C30 Fe1 C33 120.6(3) . . ?
C32 Fe1 C31 40.9(2) . . ?
C30 Fe1 C31 121.3(3) . . ?
C33 Fe1 C31 69.1(3) . . ?
C32 Fe1 C27 160.5(2) . . ?
C30 Fe1 C27 69.3(3) . . ?
C33 Fe1 C27 157.9(3) . . ?
C31 Fe1 C27 125.1(3) . . ?
C32 Fe1 C26 122.6(2) . . ?
C30 Fe1 C26 41.4(2) . . ?
C33 Fe1 C26 158.4(3) . . ?
C31 Fe1 C26 107.9(2) . . ?
C27 Fe1 C26 41.0(2) . . ?
C32 Fe1 C34 68.4(3) . . ?
C30 Fe1 C34 157.5(3) . . ?
C33 Fe1 C34 40.4(3) . . ?
C31 Fe1 C34 68.6(3) . . ?
C27 Fe1 C34 123.9(3) . . ?
C26 Fe1 C34 160.1(3) . . ?
C32 Fe1 C28 156.2(3) . . ?
C30 Fe1 C28 68.7(3) . . ?
C33 Fe1 C28 121.0(3) . . ?
C31 Fe1 C28 161.9(3) . . ?
C27 Fe1 C28 40.7(3) . . ?
C26 Fe1 C28 68.6(2) . . ?
C34 Fe1 C28 108.3(3) . . ?
C32 Fe1 C29 120.1(3) . . ?
C30 Fe1 C29 40.6(3) . . ?
C33 Fe1 C29 105.3(3) . . ?
C31 Fe1 C29 156.6(3) . . ?
C27 Fe1 C29 68.4(3) . . ?
C26 Fe1 C29 68.5(3) . . ?
C34 Fe1 C29 122.7(3) . . ?
C28 Fe1 C29 40.4(3) . . ?
C32 Fe1 C35 68.8(3) . . ?
C30 Fe1 C35 159.2(2) . . ?
C33 Fe1 C35 68.6(3) . . ?
C31 Fe1 C35 41.2(2) . . ?
C27 Fe1 C35 109.7(3) . . ?
C26 Fe1 C35 124.1(2) . . ?
C34 Fe1 C35 40.5(2) . . ?
C28 Fe1 C35 125.0(3) . . ?
C29 Fe1 C35 159.8(3) . . ?
C31 P1 C1B 105.3(3) . . ?
C31 P1 C1A 96.2(3) . . ?
C1B P1 C1A 102.4(3) . . ?
C31 P1 Ru1 122.1(2) . . ?
C1B P1 Ru1 111.8(2) . . ?
C1A P1 Ru1 116.2(2) . . ?
C26 P2 C1D 104.8(3) . . ?
C26 P2 C1C 100.4(3) . . ?
C1D P2 C1C 100.4(3) . . ?
C26 P2 Ru1 121.75(19) . . ?
C1D P2 Ru1 107.3(2) . . ?
C1C P2 Ru1 119.5(2) . . ?
C8 N1 C12 115.9(5) . . ?
C8 N1 Re1 122.6(4) . . ?
C12 N1 Re1 121.4(4) . . ?
C18 N2 C22 117.9(6) . . ?
C18 N2 Re1 117.8(4) . . ?
C22 N2 Re1 124.2(4) . . ?
C13 N3 C17 117.6(6) . . ?
C13 N3 Re1 124.7(5) . . ?
C17 N3 Re1 117.7(4) . . ?
C5 C1 C2 108.0(7) . . ?
C5 C1 Ru1 71.5(4) . . ?
C2 C1 Ru1 71.8(4) . . ?
C3 C2 C1 107.9(7) . . ?
C3 C2 Ru1 70.9(4) . . ?
C1 C2 Ru1 71.5(4) . . ?
C2 C3 C4 108.6(7) . . ?
C2 C3 Ru1 72.5(4) . . ?
C4 C3 Ru1 71.8(4) . . ?
C3 C4 C5 107.2(7) . . ?
C3 C4 Ru1 71.1(4) . . ?
C5 C4 Ru1 71.6(4) . . ?
C1 C5 C4 108.3(7) . . ?
C1 C5 Ru1 71.8(4) . . ?
C4 C5 Ru1 71.4(4) . . ?
C7 C6 Ru1 170.7(5) . . ?
C6 C7 C10 176.0(7) . . ?
N1 C8 C9 123.1(6) . . ?
C8 C9 C10 121.1(6) . . ?
C11 C10 C7 122.3(6) . . ?
C11 C10 C9 115.5(6) . . ?
C7 C10 C9 122.1(6) . . ?
C12 C11 C10 120.4(6) . . ?
N1 C12 C11 124.0(6) . . ?
N3 C13 C14 122.9(8) . . ?
C13 C14 C15 119.8(8) . . ?
C16 C15 C14 118.2(7) . . ?
C15 C16 C17 120.3(8) . . ?
N3 C17 C16 121.3(7) . . ?
N3 C17 C18 114.5(6) . . ?
C16 C17 C18 124.2(7) . . ?
N2 C18 C19 121.1(6) . . ?
N2 C18 C17 115.5(6) . . ?
C19 C18 C17 123.4(6) . . ?
C18 C19 C20 120.2(7) . . ?
C21 C20 C19 118.5(7) . . ?
C22 C21 C20 119.1(7) . . ?
N2 C22 C21 123.2(6) . . ?
O1 C23 Re1 178.9(7) . . ?
O3 C24 Re1 177.7(6) . . ?
O2 C25 Re1 177.1(6) . . ?
C27 C26 C30 107.3(5) . . ?
C27 C26 P2 126.0(5) . . ?
C30 C26 P2 126.7(5) . . ?
C27 C26 Fe1 69.3(3) . . ?
C30 C26 Fe1 68.6(3) . . ?
P2 C26 Fe1 126.3(3) . . ?
C28 C27 C26 108.0(6) . . ?
C28 C27 Fe1 70.0(4) . . ?
C26 C27 Fe1 69.8(3) . . ?
C29 C28 C27 108.2(6) . . ?
C29 C28 Fe1 69.9(4) . . ?
C27 C28 Fe1 69.3(4) . . ?
C28 C29 C30 108.6(6) . . ?
C28 C29 Fe1 69.8(4) . . ?
C30 C29 Fe1 68.8(4) . . ?
C29 C30 C26 107.8(6) . . ?
C29 C30 Fe1 70.5(4) . . ?
C26 C30 Fe1 70.0(3) . . ?
C32 C31 C35 107.3(5) . . ?
C32 C31 P1 121.0(5) . . ?
C35 C31 P1 131.6(5) . . ?
C32 C31 Fe1 69.0(3) . . ?
C35 C31 Fe1 69.9(4) . . ?
P1 C31 Fe1 129.3(3) . . ?
C31 C32 C33 108.6(6) . . ?
C31 C32 Fe1 70.1(3) . . ?
C33 C32 Fe1 69.9(4) . . ?
C34 C33 C32 107.6(6) . . ?
C34 C33 Fe1 70.2(4) . . ?
C32 C33 Fe1 69.0(4) . . ?
C33 C34 C35 108.9(6) . . ?
C33 C34 Fe1 69.3(4) . . ?
C35 C34 Fe1 69.9(4) . . ?
C34 C35 C31 107.6(6) . . ?
C34 C35 Fe1 69.7(4) . . ?
C31 C35 Fe1 68.9(3) . . ?
C6A C1A C2A 119.0(6) . . ?
C6A C1A P1 119.3(5) . . ?
C2A C1A P1 121.6(5) . . ?
C3A C2A C1A 119.3(7) . . ?
C4A C3A C2A 120.7(7) . . ?
C3A C4A C5A 120.3(7) . . ?
C4A C5A C6A 120.0(7) . . ?
C5A C6A C1A 120.6(6) . . ?
C2B C1B C6B 118.0(6) . . ?
C2B C1B P1 120.9(5) . . ?
C6B C1B P1 120.5(5) . . ?
C3B C2B C1B 120.8(6) . . ?
C4B C3B C2B 120.5(6) . . ?
C3B C4B C5B 119.4(6) . . ?
C4B C5B C6B 121.0(6) . . ?
C5B C6B C1B 120.2(6) . . ?
C2C C1C C6C 119.2(6) . . ?
C2C C1C P2 120.7(5) . . ?
C6C C1C P2 120.1(5) . . ?
C3C C2C C1C 120.7(7) . . ?
C4C C3C C2C 119.9(7) . . ?
C3C C4C C5C 120.0(7) . . ?
C6C C5C C4C 120.3(7) . . ?
C5C C6C C1C 119.8(7) . . ?
C6D C1D C2D 119.4(6) . . ?
C6D C1D P2 120.7(5) . . ?
C2D C1D P2 118.9(5) . . ?
C3D C2D C1D 121.0(8) . . ?
C4D C3D C2D 119.8(8) . . ?
C3D C4D C5D 120.1(7) . . ?
C4D C5D C6D 120.0(8) . . ?
C1D C6D C5D 119.7(7) . . ?
Cl1A C1S Cl1B 112.6(5) . . ?
Cl2C C2S Cl2A 114.7(13) . . ?
Cl2C C2S Cl2B 59.5(10) . . ?
Cl2A C2S Cl2B 115.7(10) . . ?
Cl3B C3S Cl3C 55.8(10) . . ?
Cl3B C3S Cl3A 115.6(13) . . ?
Cl3C C3S Cl3A 131.5(17) . . ?
F4 P3 F6 94.0(6) . . ?
F4 P3 F3 88.2(4) . . ?
F6 P3 F3 87.4(4) . . ?
F4 P3 F5 89.7(5) . . ?
F6 P3 F5 175.8(5) . . ?
F3 P3 F5 90.7(4) . . ?
F4 P3 F1 92.1(4) . . ?
F6 P3 F1 93.1(4) . . ?
F3 P3 F1 179.3(5) . . ?
F5 P3 F1 88.7(4) . . ?
F4 P3 F2 178.6(6) . . ?
F6 P3 F2 87.3(5) . . ?
F3 P3 F2 91.6(4) . . ?
F5 P3 F2 89.0(4) . . ?
F1 P3 F2 88.1(4) . . ?

loop_
_geom_bond_atom_site_label_1
_geom_bond_atom_site_label_2
_geom_bond_distance
_geom_bond_site_symmetry_2
_geom_bond_publ_flag
Ru1 C6 1.972(6) . ?
Ru1 C3 2.227(6) . ?
Ru1 C4 2.237(7) . ?
Ru1 C5 2.239(7) . ?
Ru1 C1 2.243(7) . ?
Ru1 C2 2.247(7) . ?
Ru1 P1 2.2711(16) . ?
Ru1 P2 2.2730(16) . ?
Re1 C25 1.911(7) . ?
Re1 C23 1.913(7) . ?
Re1 C24 1.923(7) . ?
Re1 N2 2.170(5) . ?
Re1 N3 2.176(5) . ?
Re1 N1 2.190(5) . ?
Fe1 C32 2.020(6) . ?
Fe1 C30 2.024(6) . ?
Fe1 C33 2.033(6) . ?
Fe1 C31 2.034(6) . ?
Fe1 C27 2.035(6) . ?
Fe1 C26 2.042(6) . ?
Fe1 C34 2.045(6) . ?
Fe1 C28 2.045(7) . ?
Fe1 C29 2.047(7) . ?
Fe1 C35 2.047(6) . ?
P1 C31 1.832(6) . ?
P1 C1B 1.835(6) . ?
P1 C1A 1.842(6) . ?
P2 C26 1.832(6) . ?
P2 C1D 1.838(6) . ?
P2 C1C 1.843(6) . ?
O1 C23 1.151(8) . ?
O2 C25 1.155(8) . ?
O3 C24 1.147(8) . ?
N1 C8 1.355(8) . ?
N1 C12 1.356(8) . ?
N2 C18 1.342(8) . ?
N2 C22 1.360(8) . ?
N3 C13 1.352(9) . ?
N3 C17 1.355(8) . ?
C1 C5 1.410(11) . ?
C1 C2 1.417(11) . ?
C2 C3 1.407(10) . ?
C3 C4 1.419(10) . ?
C4 C5 1.420(11) . ?
C6 C7 1.228(8) . ?
C7 C10 1.400(9) . ?
C8 C9 1.374(8) . ?
C9 C10 1.403(9) . ?
C10 C11 1.397(9) . ?
C11 C12 1.374(8) . ?
C13 C14 1.352(11) . ?
C14 C15 1.375(13) . ?
C15 C16 1.372(11) . ?
C16 C17 1.374(9) . ?
C17 C18 1.488(9) . ?
C18 C19 1.384(9) . ?
C19 C20 1.384(11) . ?
C20 C21 1.370(11) . ?
C21 C22 1.362(10) . ?
C26 C27 1.427(8) . ?
C26 C30 1.437(8) . ?
C27 C28 1.419(9) . ?
C28 C29 1.412(10) . ?
C29 C30 1.413(9) . ?
C31 C32 1.417(8) . ?
C31 C35 1.436(8) . ?
C32 C33 1.422(9) . ?
C33 C34 1.410(9) . ?
C34 C35 1.415(9) . ?
C1A C6A 1.383(9) . ?
C1A C2A 1.395(9) . ?
C2A C3A 1.389(9) . ?
C3A C4A 1.359(11) . ?
C4A C5A 1.370(11) . ?
C5A C6A 1.376(9) . ?
C1B C2B 1.385(8) . ?
C1B C6B 1.388(8) . ?
C2B C3B 1.382(9) . ?
C3B C4B 1.362(10) . ?
C4B C5B 1.368(10) . ?
C5B C6B 1.379(9) . ?
C1C C2C 1.389(9) . ?
C1C C6C 1.393(9) . ?
C2C C3C 1.380(9) . ?
C3C C4C 1.371(11) . ?
C4C C5C 1.395(11) . ?
C5C C6C 1.377(9) . ?
C1D C6D 1.381(9) . ?
C1D C2D 1.392(10) . ?
C2D C3D 1.386(10) . ?
C3D C4D 1.374(13) . ?
C4D C5D 1.392(12) . ?
C5D C6D 1.405(10) . ?
C1S Cl1A 1.705(11) . ?
C1S Cl1B 1.753(10) . ?
C2S Cl2C 1.53(2) . ?
C2S Cl2A 1.645(14) . ?
C2S Cl2B 1.647(17) . ?
C3S Cl3B 1.591(15) . ?
C3S Cl3C 1.60(2) . ?
C3S Cl3A 1.681(17) . ?
P3 F4 1.531(7) . ?
P3 F6 1.551(7) . ?
P3 F3 1.567(6) . ?
P3 F5 1.568(6) . ?
P3 F1 1.569(6) . ?
P3 F2 1.569(7) . ?
